data_4314900
loop_
_publ_author_name
'Patrick L. Feng'
'Casey J. Stephenson'
'Asma Ajmad'
'Gavin Ogawa'
'Enrique del Barco'
'David N. Hendrickson'

_publ_contact_author_address
;
Department of Chemistry and Biochemistry
University of California-San Diego
La Jolla, CA 92093
USA
;
_publ_contact_author_email dhendrickson@ucsd.edu
_publ_contact_author_name 'David N. Hendrickson'
_publ_section_title
;
 Large Spin-State Changes in Isostructural Cyanate- and Azide-Bridged
 Mn3IIIMn2II Single-Molecule Magnets
;
_journal_name_full 'Inorganic Chemistry'
_journal_page_first 1304
_journal_page_last 1306
_journal_paper_doi 10.1021/ic902298y
_journal_volume 49
_journal_year 2010
_chemical_formula_moiety 'C24 H21 Cl2 Mn5 N21 O7, 3(C8 H20 N)'
_chemical_formula_sum 'C48 H81 Cl2 Mn5 N24 O7'
_chemical_formula_weight 1451.91
_space_group_IT_number 161
_symmetry_cell_setting trigonal
_symmetry_space_group_name_Hall 'R 3 -2"c'
_symmetry_space_group_name_H-M 'R 3 c :H'
_atom_sites_solution_hydrogens geom
_atom_sites_solution_primary direct
_atom_sites_solution_secondary difmap
_cell_angle_alpha 90.00
_cell_angle_beta 90.00
_cell_angle_gamma 120.00
_cell_formula_units_Z 6
_cell_length_a 13.6691(13)
_cell_length_b 13.6691(13)
_cell_length_c 60.259(6)
_cell_measurement_reflns_used 4137
_cell_measurement_temperature 100(2)
_cell_measurement_theta_max 26.60
_cell_measurement_theta_min 1.85
_cell_volume 9750.6(16)
_computing_cell_refinement 'Bruker SMART'
_computing_data_collection 'Bruker SMART'
_computing_data_reduction 'Bruker SAINT'
_computing_molecular_graphics Ortep-32
_computing_publication_material WINGX
_computing_structure_refinement 'SHELXL-97 (Sheldrick, 1997)'
_computing_structure_solution 'SHELXL-97 (Sheldrick, 1997)'
_diffrn_ambient_temperature 100(2)
_diffrn_measured_fraction_theta_full 0.996
_diffrn_measured_fraction_theta_max 0.991
_diffrn_measurement_device_type 'CCD area detector'
_diffrn_measurement_method 'phi and omega scans'
_diffrn_radiation_monochromator graphite
_diffrn_radiation_source 'fine-focus sealed tube'
_diffrn_radiation_type MoK\a
_diffrn_radiation_wavelength 0.71073
_diffrn_reflns_av_R_equivalents 0.0403
_diffrn_reflns_av_sigmaI/netI 0.0395
_diffrn_reflns_limit_h_max 15
_diffrn_reflns_limit_h_min -16
_diffrn_reflns_limit_k_max 16
_diffrn_reflns_limit_k_min -16
_diffrn_reflns_limit_l_max 74
_diffrn_reflns_limit_l_min -74
_diffrn_reflns_number 16687
_diffrn_reflns_theta_full 25.00
_diffrn_reflns_theta_max 26.60
_diffrn_reflns_theta_min 1.85
_exptl_absorpt_coefficient_mu 1.090
_exptl_absorpt_correction_T_max 0.9475
_exptl_absorpt_correction_T_min 0.8988
_exptl_absorpt_correction_type multi-scan
_exptl_absorpt_process_details SADABS
_exptl_crystal_colour green
_exptl_crystal_density_diffrn 1.422
_exptl_crystal_density_method 'not measured'
_exptl_crystal_description pyramid
_exptl_crystal_F_000 4152
_exptl_crystal_size_max 0.10
_exptl_crystal_size_mid 0.05
_exptl_crystal_size_min 0.05
_refine_diff_density_max 1.128
_refine_diff_density_min -0.474
_refine_diff_density_rms 0.091
_refine_ls_abs_structure_details 'Flack H D (1983), Acta Cryst. A39, 876-881'
_refine_ls_abs_structure_Flack 0.012(9)
_refine_ls_extinction_method none
_refine_ls_goodness_of_fit_ref 1.025
_refine_ls_hydrogen_treatment constr
_refine_ls_matrix_type full
_refine_ls_number_parameters 288
_refine_ls_number_reflns 4137
_refine_ls_number_restraints 1
_refine_ls_restrained_S_all 1.025
_refine_ls_R_factor_all 0.0665
_refine_ls_R_factor_gt 0.0589
_refine_ls_shift/su_max 0.128
_refine_ls_shift/su_mean 0.017
_refine_ls_structure_factor_coef Fsqd
_refine_ls_weighting_details 'calc w=1/[\s^2^(Fo^2^)+(0.1070P)^2^+18.6292P] where P=(Fo^2^+2Fc^2^)/3'
_refine_ls_weighting_scheme calc
_refine_ls_wR_factor_gt 0.1581
_refine_ls_wR_factor_ref 0.1625
_reflns_number_gt 3652
_reflns_number_total 4137
_reflns_threshold_expression >2sigma(I)
_cod_data_source_file ic902298y_si_002_2.cif
_cod_data_source_block 2
_cod_original_cell_volume 9750.7(16)
_cod_original_sg_symbol_H-M 'R 3 c'
_cod_database_code 4314900

loop_
_symmetry_equiv_pos_as_xyz
'x, y, z'
'-y, x-y, z'
'-y, -x, z+1/2'
'-x+y, -x, z'
'x, x-y, z+1/2'
'-x+y, y, z+1/2'
'x+2/3, y+1/3, z+1/3'
'-y+2/3, x-y+1/3, z+1/3'
'-y+2/3, -x+1/3, z+5/6'
'-x+y+2/3, -x+1/3, z+1/3'
'x+2/3, x-y+1/3, z+5/6'
'-x+y+2/3, y+1/3, z+5/6'
'x+1/3, y+2/3, z+2/3'
'-y+1/3, x-y+2/3, z+2/3'
'-y+1/3, -x+2/3, z+7/6'
'-x+y+1/3, -x+2/3, z+2/3'
'x+1/3, x-y+2/3, z+7/6'
'-x+y+1/3, y+2/3, z+7/6'

loop_
_atom_site_label
_atom_site_type_symbol
_atom_site_fract_x
_atom_site_fract_y
_atom_site_fract_z
_atom_site_U_iso_or_equiv
_atom_site_adp_type
_atom_site_occupancy
_atom_site_symmetry_multiplicity
_atom_site_calc_flag
_atom_site_refinement_flags
_atom_site_disorder_assembly
_atom_site_disorder_group
C1 C 0.8880(5) 0.5909(6) 0.15778(10) 0.0451(14) Uani 1 1 d . . .
H1 H 0.8496 0.5163 0.1636 0.054 Uiso 1 1 calc R . .
C2 C 0.8496(5) 0.6632(7) 0.16366(12) 0.0519(16) Uani 1 1 d . . .
H2 H 0.7879 0.6402 0.1736 0.062 Uiso 1 1 calc R . .
C3 C 0.9046(6) 0.7714(7) 0.15451(11) 0.0506(16) Uani 1 1 d . . .
H3 H 0.8775 0.8217 0.1577 0.061 Uiso 1 1 calc R . .
C4 C 0.9975(6) 0.8073(6) 0.14090(12) 0.0498(15) Uani 1 1 d . G .
H4 H 1.0342 0.8821 0.1352 0.060 Uiso 1 1 calc R . .
C5 C 1.0386(5) 0.7342(5) 0.13537(9) 0.0386(12) Uani 1 1 d . . .
C6 C 0.9814(5) 0.6214(5) 0.14363(8) 0.0356(12) Uani 1 1 d . D .
C7 C 1.0106(5) 0.5358(5) 0.13731(9) 0.0404(13) Uani 1 1 d . . .
C8 C 0.9342(7) 0.4150(6) 0.14334(14) 0.0620(19) Uani 1 1 d . D .
H8A H 0.9662 0.3694 0.1379 0.093 Uiso 1 1 calc R . .
H8B H 0.8598 0.3882 0.1366 0.093 Uiso 1 1 calc R . .
H8C H 0.9263 0.4079 0.1595 0.093 Uiso 1 1 calc R . .
C9 C 0.8901(10) 0.3328(12) 0.08782(16) 0.095(3) Uani 1 1 d . . .
C10 C 0.7804(10) 0.2370(15) 0.0964(2) 0.155(9) Uani 1 1 d . A .
C11 C 0.8397(11) 0.2464(18) 0.0493(2) 0.091(7) Uani 0.63(2) 1 d P A 1
C12 C 0.8157(15) 0.3371(19) 0.0424(2) 0.087(6) Uani 0.63(2) 1 d P A 1
C11A C 0.9742(14) 0.3932(15) 0.0644(3) 0.044(5) Uani 0.37(2) 1 d P A 2
C12A C 0.883(2) 0.402(2) 0.0493(3) 0.062(7) Uani 0.37(2) 1 d P A 2
C13 C 1.0374(10) 0.3691(11) 0.06182(17) 0.097(3) Uani 1 1 d . A 2
C14 C 1.1014(9) 0.3235(9) 0.04241(16) 0.095(4) Uani 1 1 d . A 2
C15 C 0.9170(15) 0.1710(11) 0.0760(2) 0.096(6) Uani 0.70(2) 1 d P A 2
C15A C 1.0421(15) 0.2848(13) 0.0841(2) 0.029(6) Uani 0.30(2) 1 d P A 2
C16 C 1.0154(13) 0.1800(9) 0.0923(2) 0.115(5) Uani 1 1 d . A 2
Cl1 Cl 1.3333 0.6667 0.21110(5) 0.0744(11) Uani 1 3 d S B 2
Cl2 Cl 1.3333 0.6667 0.03079(6) 0.0727(11) Uani 1 3 d S C 2
Mn1 Mn 1.23359(7) 0.72528(7) 0.122625(12) 0.0337(2) Uani 1 1 d . . 2
Mn2 Mn 1.3333 0.6667 0.17234(2) 0.0361(3) Uani 1 3 d S . 2
Mn3 Mn 1.3333 0.6667 0.07002(2) 0.0382(4) Uani 1 3 d S . 2
N7 N 1.1070(4) 0.5672(4) 0.12684(8) 0.0385(11) Uani 1 1 d . D 2
N4 N 1.2512(4) 0.7520(4) 0.16149(9) 0.0348(11) Uani 1 1 d . E 2
N5 N 1.2502(5) 0.8311(5) 0.16859(8) 0.0447(12) Uani 1 1 d . E 2
N6 N 1.2470(7) 0.9085(6) 0.17581(10) 0.0660(19) Uani 1 1 d . E 2
N1 N 1.2084(5) 0.6932(5) 0.08412(8) 0.0448(12) Uani 1 1 d . F 2
N2 N 1.1154(6) 0.6603(5) 0.07784(9) 0.0517(14) Uani 1 1 d . F 2
N3 N 1.0238(6) 0.6308(7) 0.07214(13) 0.079(2) Uani 1 1 d . F 2
N8 N 0.9364(7) 0.2776(5) 0.06771(10) 0.081(2) Uani 1 1 d . A 2
O1 O 1.3333 0.6667 0.12400(11) 0.0295(13) Uani 1 3 d S . 2
O2 O 1.1274(4) 0.7733(4) 0.12158(7) 0.0430(9) Uani 1 1 d . G 2
O3 O 1.1225(3) 0.4818(3) 0.11896(6) 0.0375(9) Uani 1 1 d . D 2

loop_
_atom_site_aniso_label
_atom_site_aniso_U_11
_atom_site_aniso_U_22
_atom_site_aniso_U_33
_atom_site_aniso_U_23
_atom_site_aniso_U_13
_atom_site_aniso_U_12
C1 0.035(3) 0.048(4) 0.047(3) -0.004(3) -0.005(2) 0.016(3)
C2 0.023(3) 0.057(4) 0.066(4) 0.003(3) 0.003(3) 0.012(3)
C3 0.040(4) 0.066(5) 0.056(3) -0.002(3) 0.001(3) 0.035(3)
C4 0.041(3) 0.050(4) 0.068(4) -0.004(3) -0.008(3) 0.030(3)
C5 0.034(3) 0.046(3) 0.041(3) 0.002(2) -0.002(2) 0.024(3)
C6 0.026(3) 0.039(3) 0.038(3) -0.005(2) -0.008(2) 0.013(2)
C7 0.033(3) 0.040(3) 0.039(3) -0.005(2) -0.003(2) 0.011(3)
C8 0.048(4) 0.040(4) 0.083(5) -0.002(4) 0.012(4) 0.010(3)
C9 0.096(8) 0.124(10) 0.067(5) -0.010(5) 0.001(5) 0.056(8)
C10 0.060(6) 0.205(17) 0.087(7) 0.052(9) -0.034(6) -0.018(8)
C11 0.041(7) 0.147(17) 0.056(7) -0.023(8) -0.020(6) 0.026(9)
C12 0.077(10) 0.110(14) 0.060(8) 0.009(9) -0.030(7) 0.037(11)
C11A 0.029(9) 0.057(11) 0.059(10) -0.010(8) -0.011(7) 0.032(8)
C12A 0.075(17) 0.074(16) 0.043(9) -0.017(10) -0.020(10) 0.042(14)
C13 0.071(7) 0.108(9) 0.081(6) 0.007(6) 0.005(5) 0.022(7)
C14 0.077(6) 0.078(6) 0.078(5) 0.020(5) -0.031(5) 0.000(5)
C15 0.105(12) 0.048(7) 0.072(7) -0.009(6) 0.042(7) -0.009(7)
C15A 0.041(11) 0.021(9) 0.013(7) -0.001(5) -0.008(6) 0.006(7)
C16 0.139(11) 0.061(6) 0.110(8) -0.001(6) -0.061(8) 0.024(7)
Cl1 0.0919(18) 0.0919(18) 0.0396(14) 0.000 0.000 0.0459(9)
Cl2 0.0804(17) 0.0804(17) 0.0573(18) 0.000 0.000 0.0402(8)
Mn1 0.0313(4) 0.0312(4) 0.0409(4) 0.0057(4) 0.0038(4) 0.0173(3)
Mn2 0.0324(5) 0.0324(5) 0.0435(7) 0.000 0.000 0.0162(2)
Mn3 0.0365(5) 0.0365(5) 0.0414(7) 0.000 0.000 0.0183(3)
N7 0.042(3) 0.033(2) 0.043(2) -0.002(2) -0.011(2) 0.021(2)
N4 0.034(2) 0.028(2) 0.045(3) 0.002(2) 0.000(2) 0.018(2)
N5 0.043(3) 0.050(3) 0.037(2) 0.016(2) 0.007(2) 0.020(3)
N6 0.108(6) 0.056(4) 0.058(3) 0.000(3) 0.006(3) 0.060(4)
N1 0.044(3) 0.055(3) 0.044(3) 0.006(3) 0.001(2) 0.031(3)
N2 0.063(4) 0.064(4) 0.041(2) 0.008(2) 0.000(3) 0.041(3)
N3 0.050(4) 0.094(6) 0.095(5) -0.001(4) -0.014(4) 0.038(4)
N8 0.102(6) 0.038(3) 0.054(3) -0.004(3) -0.030(4) -0.001(4)
O1 0.0268(18) 0.0268(18) 0.035(3) 0.000 0.000 0.0134(9)
O2 0.038(2) 0.042(2) 0.052(2) 0.0105(18) 0.0080(19) 0.023(2)
O3 0.035(2) 0.036(2) 0.042(2) -0.0073(16) -0.0090(16) 0.0183(18)

loop_
_atom_type_symbol
_atom_type_description
_atom_type_scat_dispersion_real
_atom_type_scat_dispersion_imag
_atom_type_scat_source
C C 0.0033 0.0016 'International Tables Vol C Tables 4.2.6.8 and 6.1.1.4'
H H 0.0000 0.0000 'International Tables Vol C Tables 4.2.6.8 and 6.1.1.4'
Cl Cl 0.1484 0.1585 'International Tables Vol C Tables 4.2.6.8 and 6.1.1.4'
Mn Mn 0.3368 0.7283 'International Tables Vol C Tables 4.2.6.8 and 6.1.1.4'
N N 0.0061 0.0033 'International Tables Vol C Tables 4.2.6.8 and 6.1.1.4'
O O 0.0106 0.0060 'International Tables Vol C Tables 4.2.6.8 and 6.1.1.4'

loop_
_geom_angle_atom_site_label_1
_geom_angle_atom_site_label_2
_geom_angle_atom_site_label_3
_geom_angle
_geom_angle_site_symmetry_1
_geom_angle_site_symmetry_3
_geom_angle_publ_flag
C2 C1 C6 123.7(6) . . ?
C2 C1 H1 118.1 . . ?
C6 C1 H1 118.1 . . ?
C1 C2 C3 117.6(6) . . ?
C1 C2 H2 121.2 . . ?
C3 C2 H2 121.2 . . ?
C4 C3 C2 121.6(7) . . ?
C4 C3 H3 119.2 . . ?
C2 C3 H3 119.2 . . ?
C3 C4 C5 120.7(7) . . ?
C3 C4 H4 119.6 . . ?
C5 C4 H4 119.6 . . ?
O2 C5 C4 117.7(6) . . ?
O2 C5 C6 123.1(5) . . ?
C4 C5 C6 119.1(5) . . ?
C5 C6 C1 117.2(6) . . ?
C5 C6 C7 123.5(5) . . ?
C1 C6 C7 119.2(5) . . ?
N7 C7 C6 119.3(5) . . ?
N7 C7 C8 120.5(6) . . ?
C6 C7 C8 120.1(6) . . ?
C7 C8 H8A 109.5 . . ?
C7 C8 H8B 109.5 . . ?
H8A C8 H8B 109.5 . . ?
C7 C8 H8C 109.5 . . ?
H8A C8 H8C 109.5 . . ?
H8B C8 H8C 109.5 . . ?
C10 C9 N8 106.6(12) . . ?
C10 C9 C11A 145.3(11) . . ?
N8 C9 C11A 48.2(7) . . ?
C13 C11A N8 65.0(12) . . ?
C13 C11A C12A 135.7(17) . . ?
N8 C11A C12A 107.5(14) . . ?
C13 C11A C9 114.1(15) . . ?
N8 C11A C9 64.5(9) . . ?
C12A C11A C9 98.2(13) . . ?
C11A C13 N8 69.3(13) . . ?
C11A C13 C14 145.4(13) . . ?
N8 C13 C14 107.7(9) . . ?
C11A C13 C15A 112.5(14) . . ?
N8 C13 C15A 64.0(8) . . ?
C14 C13 C15A 95.0(10) . . ?
N8 C15 C16 114.1(10) . . ?
N8 C15 C15A 65.3(8) . . ?
C16 C15 C15A 48.9(8) . . ?
C16 C15A N8 111.6(11) . . ?
C16 C15A C15 62.1(10) . . ?
N8 C15A C15 49.6(8) . . ?
C16 C15A C13 149.2(12) . . ?
N8 C15A C13 45.9(6) . . ?
C15 C15A C13 91.7(10) . . ?
C15A C16 C15 69.0(10) . . ?
O2 Mn1 O1 176.21(15) . . ?
O2 Mn1 O3 92.64(19) . 4_775 ?
O1 Mn1 O3 91.15(12) . 4_775 ?
O2 Mn1 N7 88.8(2) . . ?
O1 Mn1 N7 87.40(15) . . ?
O3 Mn1 N7 178.38(19) 4_775 . ?
O2 Mn1 N1 88.02(19) . . ?
O1 Mn1 N1 91.9(2) . . ?
O3 Mn1 N1 93.2(2) 4_775 . ?
N7 Mn1 N1 87.5(2) . . ?
O2 Mn1 N4 90.93(18) . . ?
O1 Mn1 N4 89.0(2) . . ?
O3 Mn1 N4 88.85(17) 4_775 . ?
N7 Mn1 N4 90.42(18) . . ?
N1 Mn1 N4 177.7(2) . . ?
N4 Mn2 N4 110.66(14) . 2_755 ?
N4 Mn2 N4 110.66(14) . 4_775 ?
N4 Mn2 N4 110.66(14) 2_755 4_775 ?
N4 Mn2 Cl1 108.25(15) . . ?
N4 Mn2 Cl1 108.25(15) 2_755 . ?
N4 Mn2 Cl1 108.25(15) 4_775 . ?
N1 Mn3 N1 104.66(17) . 4_775 ?
N1 Mn3 N1 104.66(17) . 2_755 ?
N1 Mn3 N1 104.66(17) 4_775 2_755 ?
N1 Mn3 Cl2 113.94(15) . . ?
N1 Mn3 Cl2 113.94(15) 4_775 . ?
N1 Mn3 Cl2 113.94(15) 2_755 . ?
C7 N7 O3 116.2(5) . . ?
C7 N7 Mn1 126.5(4) . . ?
O3 N7 Mn1 117.2(4) . . ?
N5 N4 Mn2 131.3(5) . . ?
N5 N4 Mn1 117.2(4) . . ?
Mn2 N4 Mn1 105.4(2) . . ?
N6 N5 N4 178.5(8) . . ?
N2 N1 Mn3 128.3(5) . . ?
N2 N1 Mn1 114.6(4) . . ?
Mn3 N1 Mn1 112.1(2) . . ?
N3 N2 N1 177.5(8) . . ?
C13 N8 C11A 45.7(8) . . ?
C13 N8 C15 127.5(12) . . ?
C11A N8 C15 165.1(10) . . ?
C13 N8 C9 102.0(8) . . ?
C11A N8 C9 67.4(9) . . ?
C15 N8 C9 106.3(8) . . ?
C13 N8 C15A 70.1(8) . . ?
C11A N8 C15A 101.1(9) . . ?
C15 N8 C15A 65.1(10) . . ?
C9 N8 C15A 93.1(7) . . ?
Mn1 O1 Mn1 119.81(3) . 4_775 ?
Mn1 O1 Mn1 119.81(3) . 2_755 ?
Mn1 O1 Mn1 119.81(3) 4_775 2_755 ?
C5 O2 Mn1 123.0(4) . . ?
N7 O3 Mn1 114.2(3) . 2_755 ?

loop_
_geom_bond_atom_site_label_1
_geom_bond_atom_site_label_2
_geom_bond_distance
_geom_bond_site_symmetry_2
_geom_bond_publ_flag
C1 C2 1.376(10) . ?
C1 C6 1.414(8) . ?
C1 H1 0.9500 . ?
C2 C3 1.395(11) . ?
C2 H2 0.9500 . ?
C3 C4 1.379(10) . ?
C3 H3 0.9500 . ?
C4 C5 1.410(9) . ?
C4 H4 0.9500 . ?
C5 O2 1.342(7) . ?
C5 C6 1.424(8) . ?
C6 C7 1.464(9) . ?
C7 N7 1.323(8) . ?
C7 C8 1.492(9) . ?
C8 H8A 0.9800 . ?
C8 H8B 0.9800 . ?
C8 H8C 0.9800 . ?
C9 C10 1.504(16) . ?
C9 N8 1.708(13) . ?
C9 C11A 1.75(2) . ?
C11 C12 1.49(3) . ?
C11A C13 1.079(18) . ?
C11A N8 1.41(2) . ?
C11A C12A 1.59(3) . ?
C13 N8 1.367(12) . ?
C13 C14 1.751(19) . ?
C13 C15A 1.792(19) . ?
C15 N8 1.435(17) . ?
C15 C16 1.62(2) . ?
C15 C15A 1.71(2) . ?
C15A C16 1.380(19) . ?
C15A N8 1.712(18) . ?
Cl1 Mn2 2.335(3) . ?
Cl2 Mn3 2.363(4) . ?
Mn1 O2 1.869(4) . ?
Mn1 O1 1.8974(10) . ?
Mn1 O3 1.938(4) 4_775 ?
Mn1 N7 1.997(5) . ?
Mn1 N1 2.354(5) . ?
Mn1 N4 2.364(5) . ?
Mn2 N4 2.087(5) . ?
Mn2 N4 2.087(5) 2_755 ?
Mn2 N4 2.087(5) 4_775 ?
Mn3 N1 2.095(6) . ?
Mn3 N1 2.095(6) 4_775 ?
Mn3 N1 2.095(5) 2_755 ?
N7 O3 1.372(6) . ?
N4 N5 1.169(8) . ?
N5 N6 1.165(8) . ?
N1 N2 1.178(8) . ?
N2 N3 1.160(9) . ?
O1 Mn1 1.8974(10) 4_775 ?
O1 Mn1 1.8974(10) 2_755 ?
O3 Mn1 1.938(4) 2_755 ?
